data_4347598
loop_
_publ_author_name
'Ziegenbalg, Sven'
'Hornig, David'
'G\"orls, Helmar'
'Plass, Winfried'

_publ_section_title
;
 Cobalt(II)-Based Single-Ion Magnets with Distorted Pseudotetrahedral
 [N2O2] Coordination: Experimental and Theoretical Investigations.
;
_journal_issue 8
_journal_name_full 'Inorganic chemistry'
_journal_page_first 4047
_journal_page_last 4058
_journal_paper_doi 10.1021/acs.inorgchem.6b00373
_journal_volume 55
_journal_year 2016
_chemical_formula_moiety 'C46 H32 Co N2 O2, C H2 Cl2'
_chemical_formula_sum 'C47 H34 Cl2 Co N2 O2'
_chemical_formula_weight 788.59
_space_group_crystal_system triclinic
_space_group_IT_number 2
_space_group_name_Hall '-P 1'
_space_group_name_H-M_alt 'P -1'
_atom_sites_solution_hydrogens difmap
_atom_sites_solution_primary direct
_audit_creation_date 2015-02-25
_audit_creation_method
;
Olex2 1.2
(compiled 2015.01.26 svn.r3151 for OlexSys, GUI svn.r4998)
;
_cell_angle_alpha 100.1310(10)
_cell_angle_beta 92.9520(10)
_cell_angle_gamma 107.7210(10)
_cell_formula_units_Z 2
_cell_length_a 9.3795(2)
_cell_length_b 10.3351(2)
_cell_length_c 20.3076(4)
_cell_measurement_temperature 133(2)
_cell_volume 1834.31(7)
_computing_molecular_graphics 'Olex2 (Dolomanov et al., 2009)'
_computing_publication_material 'Olex2 (Dolomanov et al., 2009)'
_computing_structure_refinement 'ShelXL (Sheldrick, 2008)'
_computing_structure_solution 'ShelXS (Sheldrick, 2008)'
_diffrn_ambient_temperature 133.15
_diffrn_measured_fraction_theta_full 0.983
_diffrn_measured_fraction_theta_max 0.977
_diffrn_radiation_type MoK\a
_diffrn_radiation_wavelength 0.71073
_diffrn_reflns_av_R_equivalents 0.0171
_diffrn_reflns_av_unetI/netI 0.0271
_diffrn_reflns_Laue_measured_fraction_full 0.983
_diffrn_reflns_Laue_measured_fraction_max 0.977
_diffrn_reflns_limit_h_max 12
_diffrn_reflns_limit_h_min -12
_diffrn_reflns_limit_k_max 13
_diffrn_reflns_limit_k_min -13
_diffrn_reflns_limit_l_max 26
_diffrn_reflns_limit_l_min -26
_diffrn_reflns_number 14002
_diffrn_reflns_point_group_measured_fraction_full 0.983
_diffrn_reflns_point_group_measured_fraction_max 0.977
_diffrn_reflns_theta_full 26.000
_diffrn_reflns_theta_max 27.416
_diffrn_reflns_theta_min 2.154
_exptl_absorpt_coefficient_mu 0.658
_exptl_absorpt_correction_type none
_exptl_crystal_colour red
_exptl_crystal_colour_primary red
_exptl_crystal_density_diffrn 1.428
_exptl_crystal_description prism
_exptl_crystal_F_000 814
_exptl_crystal_size_max 0.045
_exptl_crystal_size_mid 0.042
_exptl_crystal_size_min 0.038
_refine_diff_density_max 0.356
_refine_diff_density_min -0.420
_refine_diff_density_rms 0.053
_refine_ls_extinction_method none
_refine_ls_goodness_of_fit_ref 1.067
_refine_ls_hydrogen_treatment refall
_refine_ls_matrix_type full
_refine_ls_number_parameters 623
_refine_ls_number_reflns 8164
_refine_ls_number_restraints 0
_refine_ls_restrained_S_all 1.067
_refine_ls_R_factor_all 0.0370
_refine_ls_R_factor_gt 0.0334
_refine_ls_shift/su_max 0.001
_refine_ls_shift/su_mean 0.000
_refine_ls_structure_factor_coef Fsqd
_refine_ls_weighting_details 'w=1/[\s^2^(Fo^2^)+(0.0240P)^2^+1.7132P] where P=(Fo^2^+2Fc^2^)/3'
_refine_ls_weighting_scheme calc
_refine_ls_wR_factor_gt 0.0782
_refine_ls_wR_factor_ref 0.0810
_reflns_Friedel_coverage 0.000
_reflns_number_gt 7568
_reflns_number_total 8164
_reflns_threshold_expression 'I > 2\s(I)'
_cod_data_source_file ic6b00373_si_003.cif
_cod_data_source_block fo5634
_cod_original_cell_volume 1834.31(6)
_cod_database_code 4347598
_shelxl_version_number 2013-4
_shelx_space_group_comment
;
The symmetry employed for this shelxl refinement is uniquely defined
by the following loop, which should always be used as a source of
symmetry information in preference to the above space-group names.
They are only intended as comments.
;
_shelx_estimated_absorpt_t_max 0.975
_shelx_estimated_absorpt_t_min 0.971
_olex2_refinement_description
;
;
_olex2_submission_special_instructions 'No special instructions were received'

loop_
_space_group_symop_operation_xyz
'x, y, z'
'-x, -y, -z'

loop_
_atom_site_label
_atom_site_type_symbol
_atom_site_fract_x
_atom_site_fract_y
_atom_site_fract_z
_atom_site_U_iso_or_equiv
_atom_site_adp_type
_atom_site_occupancy
_atom_site_site_symmetry_order
_atom_site_calc_flag
Co1 Co 0.80810(2) 0.48598(2) 0.18657(2) 0.01386(6) Uani 1 1 d
O1 O 0.83010(13) 0.66959(12) 0.23288(6) 0.0178(2) Uani 1 1 d
O2 O 0.80896(13) 0.49223(12) 0.09280(6) 0.0185(2) Uani 1 1 d
N2 N 0.63600(14) 0.31153(13) 0.17062(6) 0.0135(2) Uani 1 1 d
N1 N 0.99421(14) 0.48042(13) 0.23583(6) 0.0136(2) Uani 1 1 d
C41 C 0.56377(17) 0.43993(16) 0.29997(8) 0.0149(3) Uani 1 1 d
C1 C 0.92248(17) 0.74169(16) 0.28577(8) 0.0154(3) Uani 1 1 d
C46 C 0.47752(18) 0.48705(17) 0.25706(8) 0.0165(3) Uani 1 1 d
C10 C 1.03419(17) 0.69849(16) 0.31703(8) 0.0140(3) Uani 1 1 d
C11 C 1.06854(17) 0.57665(16) 0.28771(8) 0.0142(3) Uani 1 1 d
C40 C 0.56826(17) 0.29505(16) 0.28508(8) 0.0136(3) Uani 1 1 d
C8 C 1.23397(18) 0.74870(18) 0.41543(8) 0.0185(3) Uani 1 1 d
C24 C 0.69947(18) 0.42593(16) 0.04524(8) 0.0154(3) Uani 1 1 d
C34 C 0.56205(17) 0.25339(16) 0.11048(8) 0.0144(3) Uani 1 1 d
C32 C 0.46466(17) 0.23868(16) -0.00755(8) 0.0155(3) Uani 1 1 d
C35 C 0.59923(16) 0.23265(16) 0.22231(8) 0.0140(3) Uani 1 1 d
C4 C 1.10604(18) 0.91634(17) 0.40398(8) 0.0182(3) Uani 1 1 d
C17 C 1.09845(17) 0.29353(16) 0.25752(8) 0.0150(3) Uani 1 1 d
C27 C 0.47137(18) 0.29873(17) -0.06577(8) 0.0173(3) Uani 1 1 d
C3 C 0.9975(2) 0.95861(17) 0.36860(9) 0.0202(3) Uani 1 1 d
C19 C 0.94489(19) 0.30690(18) 0.35491(9) 0.0198(3) Uani 1 1 d
C18 C 1.08464(18) 0.31814(16) 0.33126(8) 0.0158(3) Uani 1 1 d
C39 C 0.53626(18) 0.21477(17) 0.33490(8) 0.0171(3) Uani 1 1 d
C2 C 0.91045(19) 0.87656(17) 0.31231(9) 0.0195(3) Uani 1 1 d
C44 C 0.5392(2) 0.70568(18) 0.33516(9) 0.0245(4) Uani 1 1 d
C25 C 0.7046(2) 0.47882(18) -0.01589(8) 0.0199(3) Uani 1 1 d
C28 C 0.3559(2) 0.24131(19) -0.12024(8) 0.0211(3) Uani 1 1 d
C33 C 0.57880(17) 0.30678(16) 0.05011(8) 0.0143(3) Uani 1 1 d
C37 C 0.5686(2) 0.01891(18) 0.26170(9) 0.0211(3) Uani 1 1 d
C9 C 1.12598(17) 0.78651(16) 0.37824(8) 0.0151(3) Uani 1 1 d
C26 C 0.5949(2) 0.41944(18) -0.06781(8) 0.0199(3) Uani 1 1 d
C14 C 1.12561(19) 0.23338(18) 0.11896(8) 0.0198(3) Uani 1 1 d
C21 C 1.0598(2) 0.35397(19) 0.46966(9) 0.0248(4) Uani 1 1 d
C15 C 1.17089(19) 0.15871(17) 0.16187(9) 0.0197(3) Uani 1 1 d
C12 C 1.05419(17) 0.36947(16) 0.21357(8) 0.0145(3) Uani 1 1 d
C5 C 1.1910(2) 1.00173(18) 0.46398(9) 0.0242(4) Uani 1 1 d
C42 C 0.6389(2) 0.52856(18) 0.36022(8) 0.0197(3) Uani 1 1 d
C22 C 1.1986(2) 0.36667(19) 0.44643(9) 0.0239(4) Uani 1 1 d
C31 C 0.34263(19) 0.11684(18) -0.00899(9) 0.0212(3) Uani 1 1 d
C13 C 1.06628(18) 0.33734(17) 0.14477(8) 0.0178(3) Uani 1 1 d
C6 C 1.2964(2) 0.96291(19) 0.49822(9) 0.0263(4) Uani 1 1 d
C16 C 1.15648(18) 0.18823(17) 0.23018(8) 0.0176(3) Uani 1 1 d
C36 C 0.60041(19) 0.09592(17) 0.21162(8) 0.0182(3) Uani 1 1 d
C20 C 0.9335(2) 0.32471(19) 0.42356(9) 0.0241(4) Uani 1 1 d
C38 C 0.53522(19) 0.07831(18) 0.32338(9) 0.0205(3) Uani 1 1 d
C45 C 0.46546(19) 0.61911(18) 0.27470(9) 0.0203(3) Uani 1 1 d
C29 C 0.2367(2) 0.1264(2) -0.11849(9) 0.0240(4) Uani 1 1 d
C7 C 1.3180(2) 0.83531(19) 0.47326(9) 0.0228(3) Uani 1 1 d
C30 C 0.2320(2) 0.0628(2) -0.06281(9) 0.0249(4) Uani 1 1 d
C43 C 0.6264(2) 0.66082(19) 0.37775(9) 0.0251(4) Uani 1 1 d
C23 C 1.21121(19) 0.34834(18) 0.37758(9) 0.0203(3) Uani 1 1 d
C101 C 1.0929(2) 0.7342(2) 0.11347(10) 0.0284(4) Uani 1 1 d
Cl2 Cl 1.11198(6) 0.79889(6) 0.03843(3) 0.03654(12) Uani 1 1 d
Cl1 Cl 1.24520(6) 0.82887(5) 0.17561(3) 0.03662(12) Uani 1 1 d
H13 H 1.035(2) 0.388(2) 0.1162(10) 0.018(5) Uiso 1 1 d
H6 H 1.354(2) 1.023(2) 0.5394(11) 0.031(6) Uiso 1 1 d
H8 H 1.248(2) 0.657(2) 0.4023(10) 0.019(5) Uiso 1 1 d
H25 H 0.786(2) 0.561(2) -0.0176(10) 0.025(5) Uiso 1 1 d
H34 H 0.487(2) 0.169(2) 0.1074(9) 0.015(4) Uiso 1 1 d
H5 H 1.176(2) 1.088(2) 0.4789(11) 0.026(5) Uiso 1 1 d
H22 H 1.286(2) 0.388(2) 0.4774(11) 0.028(6) Uiso 1 1 d
H20 H 0.838(2) 0.314(2) 0.4391(11) 0.027(5) Uiso 1 1 d
H46 H 0.426(2) 0.428(2) 0.2169(10) 0.020(5) Uiso 1 1 d
H7 H 1.392(2) 0.808(2) 0.4967(10) 0.022(5) Uiso 1 1 d
H39 H 0.511(2) 0.255(2) 0.3779(10) 0.017(5) Uiso 1 1 d
H30 H 0.151(3) -0.020(2) -0.0622(11) 0.033(6) Uiso 1 1 d
H28 H 0.361(2) 0.286(2) -0.1582(11) 0.026(5) Uiso 1 1 d
H16 H 1.186(2) 0.1355(19) 0.2605(9) 0.014(4) Uiso 1 1 d
H23 H 1.310(2) 0.357(2) 0.3611(11) 0.027(5) Uiso 1 1 d
H43 H 0.683(2) 0.725(2) 0.4180(11) 0.027(5) Uiso 1 1 d
H11 H 1.159(2) 0.5662(19) 0.3073(9) 0.015(4) Uiso 1 1 d
H15 H 1.210(2) 0.086(2) 0.1437(11) 0.027(5) Uiso 1 1 d
H19 H 0.859(2) 0.286(2) 0.3233(10) 0.020(5) Uiso 1 1 d
H21 H 1.051(2) 0.367(2) 0.5148(12) 0.030(6) Uiso 1 1 d
H45 H 0.407(2) 0.649(2) 0.2455(10) 0.016(5) Uiso 1 1 d
H38 H 0.512(2) 0.026(2) 0.3579(11) 0.025(5) Uiso 1 1 d
H26 H 0.599(2) 0.459(2) -0.1071(11) 0.024(5) Uiso 1 1 d
H14 H 1.132(2) 0.214(2) 0.0730(11) 0.024(5) Uiso 1 1 d
H42 H 0.702(2) 0.500(2) 0.3893(11) 0.025(5) Uiso 1 1 d
H3 H 0.991(2) 1.046(2) 0.3848(11) 0.030(6) Uiso 1 1 d
H29 H 0.159(2) 0.091(2) -0.1539(11) 0.026(5) Uiso 1 1 d
H31 H 0.336(2) 0.068(2) 0.0281(11) 0.031(6) Uiso 1 1 d
H44 H 0.532(2) 0.795(2) 0.3462(11) 0.029(6) Uiso 1 1 d
H10A H 1.097(3) 0.641(3) 0.1022(12) 0.038(6) Uiso 1 1 d
H37 H 0.572(2) -0.072(2) 0.2543(11) 0.027(5) Uiso 1 1 d
H36 H 0.620(2) 0.055(2) 0.1706(10) 0.018(5) Uiso 1 1 d
H2 H 0.836(2) 0.903(2) 0.2885(11) 0.027(5) Uiso 1 1 d
H10B H 1.002(3) 0.744(3) 0.1312(13) 0.044(7) Uiso 1 1 d

loop_
_atom_site_aniso_label
_atom_site_aniso_U_11
_atom_site_aniso_U_22
_atom_site_aniso_U_33
_atom_site_aniso_U_23
_atom_site_aniso_U_13
_atom_site_aniso_U_12
Co1 0.01358(11) 0.01394(11) 0.01268(11) 0.00218(8) -0.00050(8) 0.00301(8)
O1 0.0185(5) 0.0170(5) 0.0171(6) 0.0014(4) -0.0033(4) 0.0063(4)
O2 0.0179(6) 0.0203(6) 0.0132(5) 0.0038(4) 0.0002(4) 0.0003(5)
N2 0.0142(6) 0.0146(6) 0.0125(6) 0.0033(5) 0.0020(5) 0.0053(5)
N1 0.0148(6) 0.0133(6) 0.0131(6) 0.0026(5) 0.0025(5) 0.0049(5)
C41 0.0154(7) 0.0160(7) 0.0149(7) 0.0051(6) 0.0055(6) 0.0056(6)
C1 0.0149(7) 0.0154(7) 0.0153(7) 0.0034(6) 0.0021(6) 0.0038(6)
C46 0.0166(7) 0.0182(8) 0.0165(8) 0.0057(6) 0.0045(6) 0.0064(6)
C10 0.0147(7) 0.0140(7) 0.0128(7) 0.0030(6) 0.0021(6) 0.0038(6)
C11 0.0133(7) 0.0166(7) 0.0130(7) 0.0045(6) 0.0018(5) 0.0042(6)
C40 0.0122(7) 0.0154(7) 0.0137(7) 0.0034(6) 0.0001(5) 0.0050(6)
C8 0.0176(7) 0.0205(8) 0.0172(8) 0.0029(6) 0.0004(6) 0.0062(6)
C24 0.0172(7) 0.0165(7) 0.0130(7) 0.0024(6) 0.0018(6) 0.0063(6)
C34 0.0138(7) 0.0133(7) 0.0160(7) 0.0018(6) 0.0024(6) 0.0047(6)
C32 0.0163(7) 0.0182(7) 0.0128(7) 0.0004(6) 0.0024(6) 0.0079(6)
C35 0.0116(7) 0.0161(7) 0.0141(7) 0.0043(6) 0.0001(5) 0.0036(6)
C4 0.0200(8) 0.0155(7) 0.0164(8) 0.0012(6) 0.0010(6) 0.0033(6)
C17 0.0124(7) 0.0161(7) 0.0158(7) 0.0028(6) 0.0013(6) 0.0036(6)
C27 0.0198(8) 0.0200(8) 0.0134(7) 0.0003(6) 0.0009(6) 0.0103(6)
C3 0.0255(8) 0.0145(8) 0.0214(8) 0.0020(6) 0.0020(7) 0.0086(6)
C19 0.0187(8) 0.0228(8) 0.0215(8) 0.0081(7) 0.0043(6) 0.0093(6)
C18 0.0186(7) 0.0142(7) 0.0168(8) 0.0051(6) 0.0034(6) 0.0073(6)
C39 0.0183(7) 0.0207(8) 0.0143(7) 0.0053(6) 0.0024(6) 0.0082(6)
C2 0.0204(8) 0.0179(8) 0.0213(8) 0.0036(6) -0.0009(6) 0.0087(6)
C44 0.0357(10) 0.0167(8) 0.0260(9) 0.0062(7) 0.0139(8) 0.0125(7)
C25 0.0242(8) 0.0183(8) 0.0168(8) 0.0048(6) 0.0047(6) 0.0051(7)
C28 0.0244(8) 0.0274(9) 0.0141(8) 0.0008(7) -0.0008(6) 0.0147(7)
C33 0.0151(7) 0.0154(7) 0.0125(7) 0.0015(6) 0.0016(6) 0.0057(6)
C37 0.0261(9) 0.0158(8) 0.0232(8) 0.0057(6) 0.0010(7) 0.0086(7)
C9 0.0142(7) 0.0163(7) 0.0139(7) 0.0035(6) 0.0030(6) 0.0028(6)
C26 0.0280(9) 0.0205(8) 0.0137(7) 0.0052(6) 0.0033(6) 0.0103(7)
C14 0.0213(8) 0.0199(8) 0.0153(8) -0.0009(6) 0.0032(6) 0.0050(6)
C21 0.0355(10) 0.0273(9) 0.0157(8) 0.0058(7) 0.0071(7) 0.0144(8)
C15 0.0197(8) 0.0151(7) 0.0235(8) -0.0003(6) 0.0055(6) 0.0060(6)
C12 0.0123(7) 0.0140(7) 0.0163(7) 0.0016(6) 0.0013(5) 0.0037(6)
C5 0.0295(9) 0.0171(8) 0.0218(9) -0.0029(7) -0.0018(7) 0.0060(7)
C42 0.0246(8) 0.0201(8) 0.0152(8) 0.0044(6) 0.0027(6) 0.0078(7)
C22 0.0271(9) 0.0281(9) 0.0181(8) 0.0066(7) -0.0009(7) 0.0107(7)
C31 0.0194(8) 0.0241(9) 0.0159(8) 0.0016(7) 0.0016(6) 0.0021(7)
C13 0.0195(8) 0.0177(8) 0.0166(8) 0.0041(6) 0.0021(6) 0.0062(6)
C6 0.0292(9) 0.0241(9) 0.0181(8) -0.0037(7) -0.0057(7) 0.0035(7)
C16 0.0169(7) 0.0168(7) 0.0200(8) 0.0044(6) 0.0026(6) 0.0061(6)
C36 0.0221(8) 0.0168(8) 0.0158(8) 0.0014(6) 0.0010(6) 0.0075(6)
C20 0.0250(9) 0.0291(9) 0.0244(9) 0.0099(7) 0.0114(7) 0.0136(7)
C38 0.0239(8) 0.0212(8) 0.0193(8) 0.0099(7) 0.0034(6) 0.0083(7)
C45 0.0219(8) 0.0218(8) 0.0238(8) 0.0119(7) 0.0091(7) 0.0114(7)
C29 0.0198(8) 0.0323(10) 0.0174(8) -0.0044(7) -0.0043(7) 0.0111(7)
C7 0.0211(8) 0.0275(9) 0.0190(8) 0.0045(7) -0.0026(6) 0.0075(7)
C30 0.0198(8) 0.0277(9) 0.0203(8) -0.0010(7) 0.0005(7) 0.0013(7)
C43 0.0367(10) 0.0198(8) 0.0176(8) 0.0002(7) 0.0052(7) 0.0088(7)
C23 0.0181(8) 0.0252(9) 0.0202(8) 0.0067(7) 0.0022(6) 0.0094(7)
C101 0.0236(9) 0.0236(9) 0.0355(11) 0.0091(8) 0.0037(8) 0.0022(7)
Cl2 0.0441(3) 0.0380(3) 0.0274(2) 0.0076(2) 0.0027(2) 0.0125(2)
Cl1 0.0373(3) 0.0331(3) 0.0372(3) 0.0072(2) -0.0075(2) 0.0098(2)

loop_
_atom_type_symbol
_atom_type_description
_atom_type_scat_dispersion_real
_atom_type_scat_dispersion_imag
_atom_type_scat_source
C C 0.0033 0.0016 'International Tables Vol C Tables 4.2.6.8 and 6.1.1.4'
Co Co 0.3494 0.9721 'International Tables Vol C Tables 4.2.6.8 and 6.1.1.4'
Cl Cl 0.1484 0.1585 'International Tables Vol C Tables 4.2.6.8 and 6.1.1.4'
H H 0.0000 0.0000 'International Tables Vol C Tables 4.2.6.8 and 6.1.1.4'
O O 0.0106 0.0060 'International Tables Vol C Tables 4.2.6.8 and 6.1.1.4'
N N 0.0061 0.0033 'International Tables Vol C Tables 4.2.6.8 and 6.1.1.4'

loop_
_geom_angle_atom_site_label_1
_geom_angle_atom_site_label_2
_geom_angle_atom_site_label_3
_geom_angle
O1 Co1 O2 106.36(5)
O1 Co1 N2 131.88(5)
O1 Co1 N1 93.51(5)
O2 Co1 N2 93.55(5)
O2 Co1 N1 117.98(5)
N2 Co1 N1 115.26(5)
C1 O1 Co1 127.81(10)
C24 O2 Co1 126.66(10)
C34 N2 Co1 122.11(11)
C34 N2 C35 116.32(13)
C35 N2 Co1 121.05(10)
C11 N1 Co1 122.55(11)
C11 N1 C12 117.59(13)
C12 N1 Co1 119.83(10)
C46 C41 C40 121.43(14)
C42 C41 C46 119.00(15)
C42 C41 C40 119.44(14)
O1 C1 C10 124.75(14)
O1 C1 C2 116.12(14)
C10 C1 C2 119.11(14)
C41 C46 H46 119.4(12)
C45 C46 C41 120.36(16)
C45 C46 H46 120.3(12)
C1 C10 C11 122.21(14)
C1 C10 C9 119.26(14)
C11 C10 C9 118.34(14)
N1 C11 C10 127.58(14)
N1 C11 H11 116.3(11)
C10 C11 H11 116.1(11)
C35 C40 C41 122.95(14)
C39 C40 C41 118.94(14)
C39 C40 C35 118.09(14)
C9 C8 H8 121.1(11)
C7 C8 C9 121.47(16)
C7 C8 H8 117.4(11)
O2 C24 C25 116.52(14)
O2 C24 C33 124.33(14)
C33 C24 C25 119.15(14)
N2 C34 C33 127.99(15)
N2 C34 H34 116.0(12)
C33 C34 H34 116.0(11)
C27 C32 C33 119.22(14)
C31 C32 C27 116.73(14)
C31 C32 C33 124.02(15)
C40 C35 N2 120.00(13)
C36 C35 N2 120.02(14)
C36 C35 C40 119.92(14)
C9 C4 C3 119.13(15)
C5 C4 C3 120.39(15)
C5 C4 C9 120.48(15)
C12 C17 C18 123.42(14)
C16 C17 C18 118.45(14)
C16 C17 C12 118.12(14)
C32 C27 C26 119.03(14)
C28 C27 C32 120.47(15)
C28 C27 C26 120.50(15)
C4 C3 H3 117.5(14)
C2 C3 C4 121.70(15)
C2 C3 H3 120.8(14)
C18 C19 H19 118.8(12)
C20 C19 C18 119.93(16)
C20 C19 H19 121.3(12)
C19 C18 C17 120.82(14)
C23 C18 C17 120.10(14)
C23 C18 C19 119.05(15)
C40 C39 H39 119.2(12)
C38 C39 C40 121.53(15)
C38 C39 H39 119.2(12)
C1 C2 H2 116.4(13)
C3 C2 C1 121.17(15)
C3 C2 H2 122.4(13)
C45 C44 H44 119.4(13)
C43 C44 C45 120.08(16)
C43 C44 H44 120.5(13)
C24 C25 H25 117.7(13)
C26 C25 C24 121.27(16)
C26 C25 H25 121.0(13)
C27 C28 H28 119.0(13)
C29 C28 C27 120.89(16)
C29 C28 H28 120.1(13)
C24 C33 C34 122.13(14)
C24 C33 C32 119.31(14)
C34 C33 C32 118.53(14)
C36 C37 C38 119.84(15)
C36 C37 H37 120.0(13)
C38 C37 H37 120.1(13)
C8 C9 C10 123.51(14)
C8 C9 C4 117.01(14)
C4 C9 C10 119.46(14)
C27 C26 H26 118.6(12)
C25 C26 C27 121.87(15)
C25 C26 H26 119.6(13)
C15 C14 C13 119.70(15)
C15 C14 H14 121.4(13)
C13 C14 H14 118.8(13)
C22 C21 C20 119.29(16)
C22 C21 H21 120.8(14)
C20 C21 H21 119.9(14)
C14 C15 H15 119.5(13)
C16 C15 C14 119.86(15)
C16 C15 H15 120.7(13)
C17 C12 N1 123.15(14)
C13 C12 N1 116.83(14)
C13 C12 C17 120.02(14)
C4 C5 H5 117.8(13)
C6 C5 C4 121.01(16)
C6 C5 H5 121.1(13)
C41 C42 H42 120.5(13)
C43 C42 C41 120.45(16)
C43 C42 H42 119.0(13)
C21 C22 C23 120.25(16)
C21 C22 H22 120.2(13)
C23 C22 H22 119.6(13)
C32 C31 H31 120.3(13)
C30 C31 C32 121.54(16)
C30 C31 H31 118.2(13)
C14 C13 C12 120.78(15)
C14 C13 H13 120.2(12)
C12 C13 H13 119.1(12)
C5 C6 C7 119.21(16)
C5 C6 H6 120.1(13)
C7 C6 H6 120.7(13)
C17 C16 H16 117.9(11)
C15 C16 C17 121.50(15)
C15 C16 H16 120.6(11)
C35 C36 H36 120.0(12)
C37 C36 C35 120.85(15)
C37 C36 H36 119.2(12)
C19 C20 C21 120.90(16)
C19 C20 H20 119.5(13)
C21 C20 H20 119.6(13)
C39 C38 C37 119.75(15)
C39 C38 H38 119.4(13)
C37 C38 H38 120.8(13)
C46 C45 C44 120.10(16)
C46 C45 H45 119.4(12)
C44 C45 H45 120.5(12)
C28 C29 C30 119.22(16)
C28 C29 H29 120.6(13)
C30 C29 H29 120.2(13)
C8 C7 C6 120.80(16)
C8 C7 H7 119.6(12)
C6 C7 H7 119.6(12)
C31 C30 C29 121.06(17)
C31 C30 H30 119.4(14)
C29 C30 H30 119.5(14)
C44 C43 C42 120.00(17)
C44 C43 H43 118.8(13)
C42 C43 H43 121.1(13)
C18 C23 H23 119.3(12)
C22 C23 C18 120.57(16)
C22 C23 H23 120.2(12)
Cl2 C101 Cl1 111.49(10)
Cl2 C101 H10A 106.1(14)
Cl2 C101 H10B 108.6(15)
Cl1 C101 H10A 107.2(14)
Cl1 C101 H10B 107.4(15)
H10A C101 H10B 116(2)

loop_
_geom_bond_atom_site_label_1
_geom_bond_atom_site_label_2
_geom_bond_distance
Co1 O1 1.9084(11)
Co1 O2 1.9170(11)
Co1 N2 1.9825(13)
Co1 N1 1.9881(13)
O1 C1 1.2997(19)
O2 C24 1.3015(19)
N2 C34 1.317(2)
N2 C35 1.4326(19)
N1 C11 1.311(2)
N1 C12 1.4395(19)
C41 C46 1.403(2)
C41 C40 1.489(2)
C41 C42 1.399(2)
C1 C10 1.420(2)
C1 C2 1.444(2)
C46 C45 1.389(2)
C46 H46 0.94(2)
C10 C11 1.431(2)
C10 C9 1.459(2)
C11 H11 0.964(19)
C40 C35 1.410(2)
C40 C39 1.406(2)
C8 C9 1.420(2)
C8 C7 1.381(2)
C8 H8 0.98(2)
C24 C25 1.439(2)
C24 C33 1.419(2)
C34 C33 1.427(2)
C34 H34 0.93(2)
C32 C27 1.425(2)
C32 C33 1.461(2)
C32 C31 1.415(2)
C35 C36 1.395(2)
C4 C3 1.431(2)
C4 C9 1.423(2)
C4 C5 1.411(2)
C17 C18 1.493(2)
C17 C12 1.411(2)
C17 C16 1.403(2)
C27 C28 1.415(2)
C27 C26 1.429(2)
C3 C2 1.354(2)
C3 H3 0.92(2)
C19 C18 1.398(2)
C19 C20 1.388(2)
C19 H19 0.95(2)
C18 C23 1.396(2)
C39 C38 1.385(2)
C39 H39 0.97(2)
C2 H2 0.97(2)
C44 C45 1.391(3)
C44 C43 1.389(3)
C44 H44 0.94(2)
C25 C26 1.350(2)
C25 H25 0.96(2)
C28 C29 1.369(3)
C28 H28 0.96(2)
C37 C36 1.389(2)
C37 C38 1.390(2)
C37 H37 0.94(2)
C26 H26 0.96(2)
C14 C15 1.390(2)
C14 C13 1.391(2)
C14 H14 0.93(2)
C21 C22 1.385(3)
C21 C20 1.393(3)
C21 H21 0.91(2)
C15 C16 1.390(2)
C15 H15 0.96(2)
C12 C13 1.397(2)
C5 C6 1.375(3)
C5 H5 0.94(2)
C42 C43 1.393(2)
C42 H42 0.95(2)
C22 C23 1.394(2)
C22 H22 0.95(2)
C31 C30 1.378(2)
C31 H31 0.97(2)
C13 H13 0.94(2)
C6 C7 1.406(3)
C6 H6 0.97(2)
C16 H16 0.972(19)
C36 H36 0.92(2)
C20 H20 0.94(2)
C38 H38 0.95(2)
C45 H45 0.942(19)
C29 C30 1.400(3)
C29 H29 0.94(2)
C7 H7 0.96(2)
C30 H30 0.96(2)
C43 H43 0.97(2)
C23 H23 0.99(2)
C101 Cl2 1.765(2)
C101 Cl1 1.766(2)
C101 H10A 0.97(2)
C101 H10B 0.97(3)

loop_
_geom_torsion_atom_site_label_1
_geom_torsion_atom_site_label_2
_geom_torsion_atom_site_label_3
_geom_torsion_atom_site_label_4
_geom_torsion
Co1 O1 C1 C10 4.5(2)
Co1 O1 C1 C2 -177.32(11)
Co1 O2 C24 C25 160.29(11)
Co1 O2 C24 C33 -20.1(2)
Co1 N2 C34 C33 -6.5(2)
Co1 N2 C35 C40 57.05(17)
Co1 N2 C35 C36 -120.17(14)
Co1 N1 C11 C10 -0.9(2)
Co1 N1 C12 C17 -132.21(13)
Co1 N1 C12 C13 47.17(17)
O1 C1 C10 C11 8.1(2)
O1 C1 C10 C9 -177.01(14)
O1 C1 C2 C3 177.72(16)
O2 C24 C25 C26 -178.62(15)
O2 C24 C33 C34 4.0(2)
O2 C24 C33 C32 -178.14(14)
N2 C34 C33 C24 10.3(2)
N2 C34 C33 C32 -167.58(14)
N2 C35 C36 C37 178.46(15)
N1 C12 C13 C14 178.80(15)
C41 C46 C45 C44 0.1(2)
C41 C40 C35 N2 3.3(2)
C41 C40 C35 C36 -179.47(14)
C41 C40 C39 C38 178.46(15)
C41 C42 C43 C44 -0.2(3)
C1 C10 C11 N1 -9.8(3)
C1 C10 C9 C8 176.04(15)
C1 C10 C9 C4 -2.5(2)
C46 C41 C40 C35 51.0(2)
C46 C41 C40 C39 -127.19(16)
C46 C41 C42 C43 0.9(2)
C10 C1 C2 C3 -3.9(2)
C11 N1 C12 C17 49.4(2)
C11 N1 C12 C13 -131.22(15)
C11 C10 C9 C8 -8.9(2)
C11 C10 C9 C4 172.62(14)
C40 C41 C46 C45 174.82(14)
C40 C41 C42 C43 -174.84(15)
C40 C35 C36 C37 1.2(2)
C40 C39 C38 C37 1.0(3)
C24 C25 C26 C27 -2.2(3)
C34 N2 C35 C40 -131.10(15)
C34 N2 C35 C36 51.7(2)
C32 C27 C28 C29 -0.7(2)
C32 C27 C26 C25 -0.6(2)
C32 C31 C30 C29 0.4(3)
C35 N2 C34 C33 -178.30(14)
C35 C40 C39 C38 0.2(2)
C4 C3 C2 C1 0.6(3)
C4 C5 C6 C7 -0.8(3)
C17 C18 C23 C22 -177.73(15)
C17 C12 C13 C14 -1.8(2)
C27 C32 C33 C24 -4.2(2)
C27 C32 C33 C34 173.75(14)
C27 C32 C31 C30 -3.0(2)
C27 C28 C29 C30 -2.0(3)
C3 C4 C9 C10 -0.9(2)
C3 C4 C9 C8 -179.47(15)
C3 C4 C5 C6 -179.51(18)
C19 C18 C23 C22 0.2(3)
C18 C17 C12 N1 1.4(2)
C18 C17 C12 C13 -177.99(14)
C18 C17 C16 C15 179.29(15)
C18 C19 C20 C21 0.1(3)
C39 C40 C35 N2 -178.49(13)
C39 C40 C35 C36 -1.3(2)
C2 C1 C10 C11 -170.08(15)
C2 C1 C10 C9 4.8(2)
C25 C24 C33 C34 -176.39(14)
C25 C24 C33 C32 1.5(2)
C28 C27 C26 C25 178.16(16)
C28 C29 C30 C31 2.2(3)
C33 C24 C25 C26 1.7(2)
C33 C32 C27 C28 -175.00(14)
C33 C32 C27 C26 3.8(2)
C33 C32 C31 C30 175.08(16)
C9 C10 C11 N1 175.22(15)
C9 C8 C7 C6 1.7(3)
C9 C4 C3 C2 1.9(3)
C9 C4 C5 C6 1.1(3)
C26 C27 C28 C29 -179.50(16)
C14 C15 C16 C17 -0.7(2)
C21 C22 C23 C18 0.5(3)
C15 C14 C13 C12 1.2(3)
C12 N1 C11 C10 177.47(14)
C12 C17 C18 C19 58.2(2)
C12 C17 C18 C23 -123.92(17)
C12 C17 C16 C15 0.1(2)
C5 C4 C3 C2 -177.49(17)
C5 C4 C9 C10 178.48(15)
C5 C4 C9 C8 -0.1(2)
C5 C6 C7 C8 -0.6(3)
C42 C41 C46 C45 -0.9(2)
C42 C41 C40 C35 -133.32(16)
C42 C41 C40 C39 48.5(2)
C22 C21 C20 C19 0.6(3)
C31 C32 C27 C28 3.2(2)
C31 C32 C27 C26 -178.07(15)
C31 C32 C33 C24 177.80(15)
C31 C32 C33 C34 -4.3(2)
C13 C14 C15 C16 0.1(3)
C16 C17 C18 C19 -120.90(17)
C16 C17 C18 C23 57.0(2)
C16 C17 C12 N1 -179.53(14)
C16 C17 C12 C13 1.1(2)
C36 C37 C38 C39 -1.0(3)
C20 C19 C18 C17 177.42(15)
C20 C19 C18 C23 -0.5(2)
C20 C21 C22 C23 -0.9(3)
C38 C37 C36 C35 -0.1(3)
C45 C44 C43 C42 -0.6(3)
C7 C8 C9 C10 -179.81(16)
C7 C8 C9 C4 -1.3(2)
C43 C44 C45 C46 0.7(3)
